data_4031334
loop_
_publ_author_name
'Bulman Page, Philip C.'
'Pearce, Christopher A.'
'Chan, Yohan'
'Parker, Phillip'
'Buckley, Benjamin R.'
'Rassias, Gerasimos A.'
'Elsegood, Mark R. J.'

_publ_section_title
;
 Atropo- and Diastereoselective Construction of Tetracyclic
 Biphenylazepinium Salts Derived from Aminoalcohols: Use as Catalysts in
 Enantioselective Asymmetric Epoxidation.
;
_journal_issue 16
_journal_name_full 'The Journal of organic chemistry'
_journal_page_first 8036
_journal_page_last 8045
_journal_paper_doi 10.1021/acs.joc.5b01157
_journal_volume 80
_journal_year 2015
_chemical_absolute_configuration syn
_chemical_formula_moiety 'C24 H23 N O'
_chemical_formula_sum 'C24 H23 N O'
_chemical_formula_weight 341.43
_chemical_name_systematic
; 
 ? 
;
_space_group_crystal_system monoclinic
_space_group_IT_number 4
_space_group_name_Hall 'P 2yb'
_space_group_name_H-M_alt 'P 1 21 1'
_symmetry_space_group_name_Hall 'P 2yb'
_symmetry_space_group_name_H-M 'P 1 21 1'
_atom_sites_solution_hydrogens geom
_atom_sites_solution_primary direct
_atom_sites_solution_secondary difmap
_audit_creation_method SHELXL-2014/7
_cell_angle_alpha 90
_cell_angle_beta 98.4207(7)
_cell_angle_gamma 90
_cell_formula_units_Z 2
_cell_length_a 8.5648(4)
_cell_length_b 9.8551(5)
_cell_length_c 11.1777(5)
_cell_measurement_reflns_used 4517
_cell_measurement_temperature 150(2)
_cell_measurement_theta_max 30.51
_cell_measurement_theta_min 2.40
_cell_volume 933.30(8)
_computing_cell_refinement 'Bruker SAINT'
_computing_data_collection 'Bruker APEX 2'
_computing_data_reduction 'Bruker SAINT'
_computing_molecular_graphics 'Bruker SHELXTL'
_computing_publication_material 'Bruker SHELXTL and local programs'
_computing_structure_refinement 'SHELXL-2014/7 (Sheldrick, 2014)'
_computing_structure_solution 'Bruker SHELXTL'
_diffrn_ambient_temperature 150(2)
_diffrn_measured_fraction_theta_full 0.999
_diffrn_measured_fraction_theta_max 0.996
_diffrn_measurement_device_type 'Bruker APEX 2 CCD diffractometer'
_diffrn_measurement_method '\w rotation with narrow frames'
_diffrn_radiation_monochromator graphite
_diffrn_radiation_type MoK\a
_diffrn_radiation_wavelength 0.71073
_diffrn_reflns_av_R_equivalents 0.0219
_diffrn_reflns_av_unetI/netI 0.0329
_diffrn_reflns_laue_measured_fraction_full 0.999
_diffrn_reflns_laue_measured_fraction_max 0.996
_diffrn_reflns_limit_h_max 12
_diffrn_reflns_limit_h_min -11
_diffrn_reflns_limit_k_max 14
_diffrn_reflns_limit_k_min -14
_diffrn_reflns_limit_l_max 15
_diffrn_reflns_limit_l_min -15
_diffrn_reflns_number 11151
_diffrn_reflns_point_group_measured_fraction_full 0.997
_diffrn_reflns_point_group_measured_fraction_max 0.966
_diffrn_reflns_theta_full 25.242
_diffrn_reflns_theta_max 30.561
_diffrn_reflns_theta_min 1.842
_exptl_absorpt_coefficient_mu 0.073
_exptl_absorpt_correction_T_max 0.974
_exptl_absorpt_correction_T_min 0.963
_exptl_absorpt_correction_type multi-scan
_exptl_absorpt_process_details 'SADABS v2007/2, Sheldrick, G.M., (2007)'
_exptl_crystal_colour colourless
_exptl_crystal_density_diffrn 1.215
_exptl_crystal_density_method 'not measured'
_exptl_crystal_description block
_exptl_crystal_F_000 364
_exptl_crystal_size_max 0.520
_exptl_crystal_size_mid 0.380
_exptl_crystal_size_min 0.360
_refine_diff_density_max 0.289
_refine_diff_density_min -0.228
_refine_diff_density_rms 0.042
_refine_ls_abs_structure_details
; 
 Flack x determined using 2051 quotients [(I+)-(I-)]/[(I+)+(I-)] 
 (Parsons, Flack and Wagner, Acta Cryst. B69 (2013) 249-259). 
;
_refine_ls_abs_structure_Flack -0.7(6)
_refine_ls_extinction_method none
_refine_ls_goodness_of_fit_ref 1.082
_refine_ls_hydrogen_treatment constr
_refine_ls_matrix_type full
_refine_ls_number_parameters 236
_refine_ls_number_reflns 5541
_refine_ls_number_restraints 1
_refine_ls_restrained_S_all 1.082
_refine_ls_R_factor_all 0.0490
_refine_ls_R_factor_gt 0.0442
_refine_ls_shift/su_max 0.000
_refine_ls_shift/su_mean 0.000
_refine_ls_structure_factor_coef Fsqd
_refine_ls_weighting_details 'w=1/[\s^2^(Fo^2^)+(0.0692P)^2^+0.0431P] where P=(Fo^2^+2Fc^2^)/3'
_refine_ls_weighting_scheme calc
_refine_ls_wR_factor_gt 0.1144
_refine_ls_wR_factor_ref 0.1185
_reflns_Friedel_coverage 0.841
_reflns_friedel_fraction_full 0.995
_reflns_friedel_fraction_max 0.932
_reflns_number_gt 4987
_reflns_number_total 5541
_reflns_threshold_expression 'I > 2\s(I)'
_cod_data_source_file jo5b01157_si_002.cif
_cod_data_source_block 27
_cod_depositor_comments 'Adding full bibliography for 4031333--4031334.cif.'
_cod_database_code 4031334
_shelx_shelxl_version_number 2014/7
_shelx_space_group_comment
; 
The symmetry employed for this shelxl refinement is uniquely defined 
by the following loop, which should always be used as a source of 
symmetry information in preference to the above space-group names. 
They are only intended as comments. 
;
_shelx_estimated_absorpt_t_min 0.963
_shelx_estimated_absorpt_t_max 0.974

loop_
_space_group_symop_operation_xyz
'x, y, z'
'-x, y+1/2, -z'

loop_
_atom_site_label
_atom_site_type_symbol
_atom_site_fract_x
_atom_site_fract_y
_atom_site_fract_z
_atom_site_U_iso_or_equiv
_atom_site_adp_type
_atom_site_occupancy
_atom_site_site_symmetry_order
_atom_site_calc_flag
_atom_site_refinement_flags_posn
_atom_site_refinement_flags_adp
N1 N 0.75611(18) 0.40312(15) 0.51240(13) 0.0227(3) Uani 1 1 d . .
C1 C 0.7515(2) 0.48513(18) 0.39985(15) 0.0233(3) Uani 1 1 d . .
C2 C 0.8925(2) 0.4454(2) 0.33756(17) 0.0313(4) Uani 1 1 d . .
H2A H 0.9900 0.4542 0.3950 0.047 Uiso 1 1 calc R U
H2B H 0.8974 0.5054 0.2683 0.047 Uiso 1 1 calc R U
H2C H 0.8803 0.3513 0.3095 0.047 Uiso 1 1 calc R U
O1 O 0.77119(18) 0.62283(14) 0.44045(12) 0.0326(3) Uani 1 1 d . .
C3 C 0.8365(3) 0.6218(2) 0.56550(16) 0.0301(4) Uani 1 1 d . .
H3A H 0.8076 0.7053 0.6064 0.036 Uiso 1 1 calc R U
H3B H 0.9530 0.6142 0.5758 0.036 Uiso 1 1 calc R U
C4 C 0.7635(2) 0.49708(18) 0.61538(15) 0.0242(3) Uani 1 1 d . .
H4 H 0.6549 0.5180 0.6330 0.029 Uiso 1 1 calc R U
C5 C 0.8642(2) 0.43612(19) 0.72702(16) 0.0270(4) Uani 1 1 d . .
H5A H 0.8222 0.3453 0.7428 0.032 Uiso 1 1 calc R U
H5B H 0.9734 0.4239 0.7096 0.032 Uiso 1 1 calc R U
C6 C 0.8684(2) 0.52204(19) 0.83940(16) 0.0253(4) Uani 1 1 d . .
C7 C 0.7600(2) 0.5003(2) 0.91912(17) 0.0308(4) Uani 1 1 d . .
H7 H 0.6818 0.4319 0.9018 0.037 Uiso 1 1 calc R U
C8 C 0.7650(3) 0.5773(3) 1.0234(2) 0.0429(6) Uani 1 1 d . .
H8 H 0.6918 0.5602 1.0777 0.051 Uiso 1 1 calc R U
C9 C 0.8763(3) 0.6790(3) 1.0486(2) 0.0475(6) Uani 1 1 d . .
H9 H 0.8797 0.7318 1.1200 0.057 Uiso 1 1 calc R U
C10 C 0.9825(3) 0.7031(3) 0.9692(2) 0.0459(6) Uani 1 1 d . .
H10 H 1.0585 0.7735 0.9856 0.055 Uiso 1 1 calc R U
C11 C 0.9786(2) 0.6250(2) 0.86568(19) 0.0340(4) Uani 1 1 d . .
H11 H 1.0524 0.6423 0.8119 0.041 Uiso 1 1 calc R U
C12 C 0.5978(2) 0.47854(18) 0.31008(15) 0.0218(3) Uani 1 1 d . .
C13 C 0.5247(2) 0.59998(19) 0.26856(17) 0.0272(4) Uani 1 1 d . .
H13 H 0.5673 0.6836 0.3008 0.033 Uiso 1 1 calc R U
C14 C 0.3915(3) 0.6013(2) 0.18137(19) 0.0341(4) Uani 1 1 d . .
H14 H 0.3441 0.6852 0.1547 0.041 Uiso 1 1 calc R U
C15 C 0.3275(3) 0.4806(2) 0.13313(19) 0.0368(5) Uani 1 1 d . .
H15 H 0.2360 0.4810 0.0737 0.044 Uiso 1 1 calc R U
C16 C 0.3987(2) 0.3591(2) 0.17285(18) 0.0326(4) Uani 1 1 d . .
H16 H 0.3545 0.2762 0.1404 0.039 Uiso 1 1 calc R U
C17 C 0.5345(2) 0.35565(18) 0.25983(15) 0.0238(3) Uani 1 1 d . .
C18 C 0.6016(2) 0.22070(17) 0.29673(17) 0.0241(3) Uani 1 1 d . .
C19 C 0.6124(2) 0.1190(2) 0.21066(18) 0.0289(4) Uani 1 1 d . .
H19 H 0.5811 0.1379 0.1273 0.035 Uiso 1 1 calc R U
C20 C 0.6685(2) -0.0094(2) 0.2464(2) 0.0322(4) Uani 1 1 d . .
H20 H 0.6755 -0.0776 0.1874 0.039 Uiso 1 1 calc R U
C21 C 0.7142(2) -0.03816(19) 0.3679(2) 0.0316(4) Uani 1 1 d . .
H21 H 0.7525 -0.1259 0.3921 0.038 Uiso 1 1 calc R U
C22 C 0.7039(2) 0.0623(2) 0.45438(19) 0.0282(4) Uani 1 1 d . .
H22 H 0.7353 0.0425 0.5376 0.034 Uiso 1 1 calc R U
C23 C 0.6479(2) 0.19170(18) 0.41961(17) 0.0239(3) Uani 1 1 d . .
C24 C 0.6344(2) 0.29929(19) 0.51247(17) 0.0258(3) Uani 1 1 d . .
H24A H 0.5290 0.3423 0.4956 0.031 Uiso 1 1 calc R U
H24B H 0.6443 0.2570 0.5936 0.031 Uiso 1 1 calc R U

loop_
_atom_site_aniso_label
_atom_site_aniso_U_11
_atom_site_aniso_U_22
_atom_site_aniso_U_33
_atom_site_aniso_U_23
_atom_site_aniso_U_13
_atom_site_aniso_U_12
N1 0.0298(7) 0.0187(7) 0.0193(6) 0.0008(5) 0.0030(5) -0.0022(5)
C1 0.0292(8) 0.0190(7) 0.0211(7) 0.0011(6) 0.0013(6) -0.0036(6)
C2 0.0267(9) 0.0400(11) 0.0268(9) 0.0046(7) 0.0029(7) -0.0032(8)
O1 0.0518(9) 0.0187(6) 0.0244(6) 0.0015(5) -0.0046(6) -0.0073(6)
C3 0.0407(10) 0.0239(8) 0.0239(8) -0.0003(7) -0.0014(7) -0.0040(8)
C4 0.0277(8) 0.0226(8) 0.0217(7) -0.0006(6) 0.0010(6) 0.0015(7)
C5 0.0323(9) 0.0256(8) 0.0222(8) 0.0005(6) 0.0013(6) 0.0024(7)
C6 0.0274(8) 0.0261(8) 0.0210(8) 0.0015(6) -0.0009(6) 0.0030(7)
C7 0.0347(10) 0.0325(10) 0.0248(8) 0.0065(7) 0.0037(7) 0.0049(8)
C8 0.0535(13) 0.0522(14) 0.0236(9) 0.0065(9) 0.0074(9) 0.0195(11)
C9 0.0610(15) 0.0495(14) 0.0268(10) -0.0127(9) -0.0111(10) 0.0217(12)
C10 0.0442(13) 0.0382(12) 0.0483(14) -0.0115(10) -0.0166(10) 0.0038(10)
C11 0.0301(10) 0.0344(10) 0.0356(10) -0.0018(9) -0.0013(7) -0.0020(8)
C12 0.0253(8) 0.0198(7) 0.0203(7) -0.0006(6) 0.0034(6) 0.0017(6)
C13 0.0360(10) 0.0192(8) 0.0267(8) -0.0010(6) 0.0055(7) 0.0044(7)
C14 0.0393(11) 0.0267(10) 0.0349(10) 0.0005(8) 0.0006(8) 0.0115(8)
C15 0.0355(10) 0.0327(10) 0.0380(10) -0.0015(9) -0.0093(8) 0.0091(8)
C16 0.0331(10) 0.0278(9) 0.0333(9) -0.0037(8) -0.0076(8) 0.0033(8)
C17 0.0257(8) 0.0208(8) 0.0241(8) -0.0026(7) 0.0010(6) 0.0027(6)
C18 0.0210(8) 0.0200(8) 0.0308(9) -0.0014(7) 0.0020(6) 0.0011(6)
C19 0.0293(9) 0.0233(8) 0.0337(9) -0.0044(7) 0.0035(7) 0.0007(7)
C20 0.0307(9) 0.0221(9) 0.0442(11) -0.0066(8) 0.0068(8) 0.0005(7)
C21 0.0260(9) 0.0193(9) 0.0492(11) 0.0024(8) 0.0051(8) 0.0007(7)
C22 0.0252(8) 0.0220(8) 0.0362(10) 0.0059(7) 0.0007(7) -0.0021(7)
C23 0.0210(8) 0.0194(8) 0.0306(9) 0.0015(7) 0.0022(6) -0.0033(6)
C24 0.0290(8) 0.0228(8) 0.0259(8) 0.0009(6) 0.0047(7) -0.0042(7)

loop_
_atom_type_symbol
_atom_type_description
_atom_type_scat_dispersion_real
_atom_type_scat_dispersion_imag
_atom_type_scat_source
C C 0.0033 0.0016 'International Tables Vol C Tables 4.2.6.8 and 6.1.1.4'
H H 0.0000 0.0000 'International Tables Vol C Tables 4.2.6.8 and 6.1.1.4'
N N 0.0061 0.0033 'International Tables Vol C Tables 4.2.6.8 and 6.1.1.4'
O O 0.0106 0.0060 'International Tables Vol C Tables 4.2.6.8 and 6.1.1.4'

loop_
_geom_angle_atom_site_label_1
_geom_angle_atom_site_label_2
_geom_angle_atom_site_label_3
_geom_angle
C24 N1 C4 112.92(14)
C24 N1 C1 116.70(14)
C4 N1 C1 108.17(14)
O1 C1 N1 104.99(13)
O1 C1 C2 108.77(15)
N1 C1 C2 108.67(15)
O1 C1 C12 107.29(14)
N1 C1 C12 116.30(14)
C2 C1 C12 110.48(14)
C1 C2 H2A 109.5
C1 C2 H2B 109.5
H2A C2 H2B 109.5
C1 C2 H2C 109.5
H2A C2 H2C 109.5
H2B C2 H2C 109.5
C3 O1 C1 108.33(14)
O1 C3 C4 103.96(15)
O1 C3 H3A 111.0
C4 C3 H3A 111.0
O1 C3 H3B 111.0
C4 C3 H3B 111.0
H3A C3 H3B 109.0
N1 C4 C3 101.22(14)
N1 C4 C5 110.18(15)
C3 C4 C5 113.73(15)
N1 C4 H4 110.5
C3 C4 H4 110.5
C5 C4 H4 110.5
C6 C5 C4 113.53(15)
C6 C5 H5A 108.9
C4 C5 H5A 108.9
C6 C5 H5B 108.9
C4 C5 H5B 108.9
H5A C5 H5B 107.7
C11 C6 C7 118.24(18)
C11 C6 C5 121.21(17)
C7 C6 C5 120.55(17)
C8 C7 C6 120.8(2)
C8 C7 H7 119.6
C6 C7 H7 119.6
C9 C8 C7 120.2(2)
C9 C8 H8 119.9
C7 C8 H8 119.9
C10 C9 C8 119.5(2)
C10 C9 H9 120.2
C8 C9 H9 120.2
C9 C10 C11 120.2(2)
C9 C10 H10 119.9
C11 C10 H10 119.9
C10 C11 C6 121.0(2)
C10 C11 H11 119.5
C6 C11 H11 119.5
C13 C12 C17 118.40(15)
C13 C12 C1 118.70(16)
C17 C12 C1 122.68(15)
C14 C13 C12 121.55(17)
C14 C13 H13 119.2
C12 C13 H13 119.2
C15 C14 C13 120.20(18)
C15 C14 H14 119.9
C13 C14 H14 119.9
C14 C15 C16 119.09(17)
C14 C15 H15 120.5
C16 C15 H15 120.5
C15 C16 C17 121.58(19)
C15 C16 H16 119.2
C17 C16 H16 119.2
C16 C17 C12 119.16(16)
C16 C17 C18 117.54(16)
C12 C17 C18 123.28(14)
C19 C18 C23 119.28(16)
C19 C18 C17 120.80(16)
C23 C18 C17 119.85(15)
C20 C19 C18 120.52(19)
C20 C19 H19 119.7
C18 C19 H19 119.7
C21 C20 C19 120.23(18)
C21 C20 H20 119.9
C19 C20 H20 119.9
C20 C21 C22 119.74(17)
C20 C21 H21 120.1
C22 C21 H21 120.1
C21 C22 C23 120.57(18)
C21 C22 H22 119.7
C23 C22 H22 119.7
C22 C23 C18 119.65(17)
C22 C23 C24 120.71(17)
C18 C23 C24 119.63(16)
N1 C24 C23 111.58(14)
N1 C24 H24A 109.3
C23 C24 H24A 109.3
N1 C24 H24B 109.3
C23 C24 H24B 109.3
H24A C24 H24B 108.0

loop_
_geom_bond_atom_site_label_1
_geom_bond_atom_site_label_2
_geom_bond_distance
N1 C24 1.461(2)
N1 C4 1.471(2)
N1 C1 1.491(2)
C1 O1 1.433(2)
C1 C2 1.531(3)
C1 C12 1.535(2)
C2 H2A 0.9800
C2 H2B 0.9800
C2 H2C 0.9800
O1 C3 1.428(2)
C3 C4 1.522(3)
C3 H3A 0.9900
C3 H3B 0.9900
C4 C5 1.532(2)
C4 H4 1.0000
C5 C6 1.511(3)
C5 H5A 0.9900
C5 H5B 0.9900
C6 C11 1.388(3)
C6 C7 1.394(3)
C7 C8 1.386(3)
C7 H7 0.9500
C8 C9 1.383(4)
C8 H8 0.9500
C9 C10 1.382(4)
C9 H9 0.9500
C10 C11 1.386(3)
C10 H10 0.9500
C11 H11 0.9500
C12 C13 1.398(2)
C12 C17 1.410(2)
C13 C14 1.388(3)
C13 H13 0.9500
C14 C15 1.386(3)
C14 H14 0.9500
C15 C16 1.387(3)
C15 H15 0.9500
C16 C17 1.403(3)
C16 H16 0.9500
C17 C18 1.483(2)
C18 C19 1.401(3)
C18 C23 1.402(3)
C19 C20 1.392(3)
C19 H19 0.9500
C20 C21 1.386(3)
C20 H20 0.9500
C21 C22 1.396(3)
C21 H21 0.9500
C22 C23 1.397(3)
C22 H22 0.9500
C23 C24 1.500(3)
C24 H24A 0.9900
C24 H24B 0.9900

loop_
_geom_torsion_atom_site_label_1
_geom_torsion_atom_site_label_2
_geom_torsion_atom_site_label_3
_geom_torsion_atom_site_label_4
_geom_torsion
C24 N1 C1 O1 133.87(16)
C4 N1 C1 O1 5.27(18)
C24 N1 C1 C2 -109.90(17)
C4 N1 C1 C2 121.51(16)
C24 N1 C1 C12 15.5(2)
C4 N1 C1 C12 -113.12(16)
N1 C1 O1 C3 18.49(19)
C2 C1 O1 C3 -97.67(17)
C12 C1 O1 C3 142.81(15)
C1 O1 C3 C4 -34.4(2)
C24 N1 C4 C3 -155.49(15)
C1 N1 C4 C3 -24.78(18)
C24 N1 C4 C5 83.85(18)
C1 N1 C4 C5 -145.45(15)
O1 C3 C4 N1 35.58(18)
O1 C3 C4 C5 153.71(16)
N1 C4 C5 C6 -175.90(15)
C3 C4 C5 C6 71.3(2)
C4 C5 C6 C11 -87.3(2)
C4 C5 C6 C7 92.2(2)
C11 C6 C7 C8 -1.6(3)
C5 C6 C7 C8 178.89(18)
C6 C7 C8 C9 1.2(3)
C7 C8 C9 C10 -0.1(3)
C8 C9 C10 C11 -0.7(3)
C9 C10 C11 C6 0.3(3)
C7 C6 C11 C10 0.9(3)
C5 C6 C11 C10 -179.64(19)
O1 C1 C12 C13 11.1(2)
N1 C1 C12 C13 128.23(17)
C2 C1 C12 C13 -107.32(19)
O1 C1 C12 C17 -174.44(16)
N1 C1 C12 C17 -57.3(2)
C2 C1 C12 C17 67.1(2)
C17 C12 C13 C14 1.0(3)
C1 C12 C13 C14 175.68(17)
C12 C13 C14 C15 0.0(3)
C13 C14 C15 C16 -0.3(3)
C14 C15 C16 C17 -0.5(3)
C15 C16 C17 C12 1.5(3)
C15 C16 C17 C18 179.80(19)
C13 C12 C17 C16 -1.7(3)
C1 C12 C17 C16 -176.17(17)
C13 C12 C17 C18 -179.89(17)
C1 C12 C17 C18 5.6(3)
C16 C17 C18 C19 42.2(3)
C12 C17 C18 C19 -139.55(18)
C16 C17 C18 C23 -134.66(19)
C12 C17 C18 C23 43.6(2)
C23 C18 C19 C20 -0.1(3)
C17 C18 C19 C20 -176.96(17)
C18 C19 C20 C21 0.1(3)
C19 C20 C21 C22 0.0(3)
C20 C21 C22 C23 0.0(3)
C21 C22 C23 C18 0.0(3)
C21 C22 C23 C24 179.11(17)
C19 C18 C23 C22 0.0(3)
C17 C18 C23 C22 176.93(16)
C19 C18 C23 C24 -179.09(16)
C17 C18 C23 C24 -2.2(2)
C4 N1 C24 C23 -170.24(15)
C1 N1 C24 C23 63.5(2)
C22 C23 C24 N1 107.13(19)
C18 C23 C24 N1 -73.8(2)
